data_4021861
loop_
_publ_author_name
'Sreekanth A. Ramachandran'
'Rajendra K. Kharul'
'Sylvain Marque'
'Pierre Soucy'
'Fr\'ed\'eric Jacques'
'Robert Ch\^enevert'
'Pierre Deslongc'

_publ_section_title
;
 Synthetic Studies toward Highly Functionalized 5\b-Lanosterol
 Derivatives: A Versatile Approach Utilizing Anionic Cycloaddition
;
_journal_name_full 'Journal of Organic Chemistry'
_journal_page_first 6149
_journal_page_last 6156
_journal_paper_doi 10.1021/jo0608725
_journal_volume 71
_journal_year 2006
_chemical_formula_sum 'C30 H37 N O3 Si'
_chemical_formula_weight 487.70
_chemical_name_systematic
; 
 ? 
;
_space_group_IT_number 19
_symmetry_cell_setting orthorhombic
_symmetry_space_group_name_Hall 'P 2ac 2ab'
_symmetry_space_group_name_H-M 'P 21 21 21'
_atom_sites_solution_hydrogens geom
_atom_sites_solution_primary direct
_atom_sites_solution_secondary difmap
_audit_creation_method SHELXL-97
_cell_angle_alpha 90.00
_cell_angle_beta 90.00
_cell_angle_gamma 90.00
_cell_formula_units_Z 4
_cell_length_a 6.5874(7)
_cell_length_b 12.1639(13)
_cell_length_c 32.340(3)
_cell_measurement_reflns_used 5643
_cell_measurement_temperature 173(2)
_cell_measurement_theta_max 28.00
_cell_measurement_theta_min 2.52
_cell_volume 2591.3(5)
_computing_cell_refinement 'Bruker SMART'
_computing_data_collection 'Bruker SMART'
_computing_data_reduction 'Bruker SAINT'
_computing_molecular_graphics 'Bruker SHELXTL'
_computing_publication_material 'Bruker SHELXTL'
_computing_structure_refinement 'SHELXL-97 (Sheldrick, 1997)'
_computing_structure_solution 'SHELXS-97 (Sheldrick, 1990)'
_diffrn_ambient_temperature 173(2)
_diffrn_measured_fraction_theta_full 0.986
_diffrn_measured_fraction_theta_max 0.986
_diffrn_measurement_device_type 'CCD area detector'
_diffrn_measurement_method 'phi and omega scans'
_diffrn_radiation_monochromator graphite
_diffrn_radiation_source 'fine-focus sealed tube'
_diffrn_radiation_type MoK\a
_diffrn_radiation_wavelength 0.71073
_diffrn_reflns_av_R_equivalents 0.0197
_diffrn_reflns_av_sigmaI/netI 0.0196
_diffrn_reflns_limit_h_max 8
_diffrn_reflns_limit_h_min -7
_diffrn_reflns_limit_k_max 15
_diffrn_reflns_limit_k_min -15
_diffrn_reflns_limit_l_max 41
_diffrn_reflns_limit_l_min -41
_diffrn_reflns_number 18124
_diffrn_reflns_theta_full 27.49
_diffrn_reflns_theta_max 27.49
_diffrn_reflns_theta_min 1.79
_exptl_absorpt_coefficient_mu 0.123
_exptl_absorpt_correction_type none
_exptl_crystal_colour Colourless
_exptl_crystal_density_diffrn 1.250
_exptl_crystal_density_meas 0
_exptl_crystal_density_method 'not measured'
_exptl_crystal_description Irregular
_exptl_crystal_F_000 1048
_exptl_crystal_size_max 0.60
_exptl_crystal_size_mid 0.60
_exptl_crystal_size_min 0.20
_refine_diff_density_max 0.315
_refine_diff_density_min -0.144
_refine_diff_density_rms 0.038
_refine_ls_abs_structure_details 'Flack H D (1983), Acta Cryst. A39, 876-881'
_refine_ls_abs_structure_Flack -0.03(8)
_refine_ls_extinction_method none
_refine_ls_goodness_of_fit_ref 1.043
_refine_ls_hydrogen_treatment mixed
_refine_ls_matrix_type full
_refine_ls_number_parameters 464
_refine_ls_number_reflns 5825
_refine_ls_number_restraints 0
_refine_ls_restrained_S_all 1.043
_refine_ls_R_factor_all 0.0333
_refine_ls_R_factor_gt 0.0300
_refine_ls_shift/su_max 0.001
_refine_ls_shift/su_mean 0.000
_refine_ls_structure_factor_coef Fsqd
_refine_ls_weighting_details 'calc w=1/[\s^2^(Fo^2^)+(0.0513P)^2^+0.2779P] where P=(Fo^2^+2Fc^2^)/3'
_refine_ls_weighting_scheme calc
_refine_ls_wR_factor_gt 0.0760
_refine_ls_wR_factor_ref 0.0785
_reflns_number_gt 5496
_reflns_number_total 5825
_reflns_threshold_expression >2sigma(I)
_cod_data_source_file jo0608725si20060426_014341.cif
_cod_depositor_comments
;
The following automatic conversions were performed:
'_symmetry_cell_setting' value 'Orthorhombic' changed to 'orthorhombic'
according to '/home/saulius/struct/CIF-dictionaries/cif_core.dic'
dictionary named 'cif_core.dic' version 2.4.1 from 2010-06-29.

Automatic conversion script
Id: cif_fix_enum 1527 2010-12-29 10:47:43Z saulius 
;
_cod_database_code 4021861

loop_
_symmetry_equiv_pos_as_xyz
'x, y, z'
'-x+1/2, -y, z+1/2'
'-x, y+1/2, -z+1/2'
'x+1/2, -y+1/2, -z'

loop_
_atom_site_label
_atom_site_type_symbol
_atom_site_fract_x
_atom_site_fract_y
_atom_site_fract_z
_atom_site_U_iso_or_equiv
_atom_site_adp_type
_atom_site_occupancy
_atom_site_symmetry_multiplicity
_atom_site_calc_flag
Si Si 0.67707(5) 0.48656(3) 0.041707(11) 0.02249(9) Uani 1 1 d
C1 C 0.33561(19) 0.41323(10) 0.14867(4) 0.0221(2) Uani 1 1 d
O1 O 0.16176(14) 0.43399(8) 0.15870(3) 0.0303(2) Uani 1 1 d
C2 C 0.4451(2) 0.47861(11) 0.11603(4) 0.0244(3) Uani 1 1 d
C3 C 0.60949(19) 0.41330(10) 0.09237(4) 0.0208(2) Uani 1 1 d
C4 C 0.55378(18) 0.28870(11) 0.09155(4) 0.0216(2) Uani 1 1 d
C5 C 0.55815(18) 0.24189(10) 0.13674(4) 0.0204(2) Uani 1 1 d
C6 C 0.77409(19) 0.21028(12) 0.15119(4) 0.0233(3) Uani 1 1 d
C7 C 0.77993(17) 0.18358(11) 0.19687(4) 0.0212(2) Uani 1 1 d
O7 O 0.83568(16) 0.09442(8) 0.20972(3) 0.0283(2) Uani 1 1 d
C8 C 0.71127(17) 0.27514(10) 0.22380(4) 0.0198(2) Uani 1 1 d
C9 C 0.60970(18) 0.36902(10) 0.20029(4) 0.0193(2) Uani 1 1 d
C10 C 0.45125(17) 0.31919(10) 0.16953(4) 0.0200(2) Uani 1 1 d
C11 C 0.5235(2) 0.45909(11) 0.22875(4) 0.0241(3) Uani 1 1 d
C12 C 0.6646(2) 0.47902(11) 0.26553(4) 0.0269(3) Uani 1 1 d
C13 C 0.6909(2) 0.37477(10) 0.29131(4) 0.0221(2) Uani 1 1 d
C14 C 0.74954(18) 0.27749(10) 0.26443(4) 0.0198(2) Uani 1 1 d
C15 C 0.87317(19) 0.19674(11) 0.28982(4) 0.0231(3) Uani 1 1 d
C16 C 0.9243(2) 0.25730(11) 0.33033(4) 0.0268(3) Uani 1 1 d
C17 C 0.8797(2) 0.37903(11) 0.32020(4) 0.0253(3) Uani 1 1 d
C18 C 0.8504(2) 0.45023(12) 0.35644(5) 0.0309(3) Uani 1 1 d
N18 N 0.8266(2) 0.50636(11) 0.38428(4) 0.0420(3) Uani 1 1 d
C19 C 0.4966(2) 0.34759(14) 0.31584(5) 0.0302(3) Uani 1 1 d
C20 C 0.28902(18) 0.25200(11) 0.19185(4) 0.0240(3) Uani 1 1 d
O20 O 0.26313(16) 0.24830(9) 0.22839(3) 0.0346(2) Uani 1 1 d
C21 C 0.9503(2) 0.46199(15) 0.02945(5) 0.0351(3) Uani 1 1 d
C22 C 0.6388(2) 0.63795(11) 0.05114(4) 0.0272(3) Uani 1 1 d
C23 C 0.7925(3) 0.70416(14) 0.06723(5) 0.0378(4) Uani 1 1 d
C24 C 0.7607(3) 0.81554(15) 0.07494(5) 0.0471(5) Uani 1 1 d
C25 C 0.5738(4) 0.86237(14) 0.06743(5) 0.0475(5) Uani 1 1 d
C26 C 0.4191(3) 0.79924(14) 0.05112(6) 0.0447(4) Uani 1 1 d
C27 C 0.4516(2) 0.68832(12) 0.04277(5) 0.0345(3) Uani 1 1 d
C28 C 0.5199(2) 0.44758(14) -0.00407(4) 0.0298(3) Uani 1 1 d
C29 C 0.7031(2) 0.22388(12) 0.06457(4) 0.0273(3) Uani 1 1 d
C30 C 0.3393(2) 0.26879(12) 0.07369(4) 0.0267(3) Uani 1 1 d
H2A H 0.496(3) 0.5400(14) 0.1299(5) 0.025(4) Uiso 1 1 d
H2B H 0.346(3) 0.5077(15) 0.0975(6) 0.038(5) Uiso 1 1 d
H3 H 0.739(3) 0.4203(13) 0.1079(5) 0.025(4) Uiso 1 1 d
H5 H 0.474(2) 0.1706(14) 0.1354(5) 0.025(4) Uiso 1 1 d
H6A H 0.852(3) 0.2663(14) 0.1472(5) 0.027(4) Uiso 1 1 d
H6B H 0.823(3) 0.1478(14) 0.1368(5) 0.029(4) Uiso 1 1 d
H9 H 0.716(2) 0.4053(12) 0.1835(4) 0.018(3) Uiso 1 1 d
H11A H 0.516(3) 0.5292(15) 0.2128(5) 0.031(4) Uiso 1 1 d
H11B H 0.389(3) 0.4388(13) 0.2382(5) 0.023(4) Uiso 1 1 d
H12A H 0.804(3) 0.5045(14) 0.2557(5) 0.034(4) Uiso 1 1 d
H12B H 0.612(2) 0.5386(13) 0.2835(5) 0.025(4) Uiso 1 1 d
H15A H 0.992(3) 0.1797(14) 0.2735(5) 0.027(4) Uiso 1 1 d
H15B H 0.799(3) 0.1329(15) 0.2943(5) 0.032(4) Uiso 1 1 d
H16A H 1.068(3) 0.2456(14) 0.3381(5) 0.034(5) Uiso 1 1 d
H16B H 0.845(3) 0.2313(13) 0.3531(5) 0.024(4) Uiso 1 1 d
H17 H 0.992(3) 0.4080(14) 0.3034(5) 0.026(4) Uiso 1 1 d
H19A H 0.387(3) 0.3345(16) 0.2966(6) 0.038(5) Uiso 1 1 d
H19B H 0.475(3) 0.4088(17) 0.3337(6) 0.045(5) Uiso 1 1 d
H19C H 0.515(3) 0.2812(15) 0.3340(5) 0.030(4) Uiso 1 1 d
H20 H 0.202(3) 0.2062(14) 0.1739(5) 0.029(4) Uiso 1 1 d
H21A H 0.997(3) 0.5097(17) 0.0081(6) 0.047(5) Uiso 1 1 d
H21B H 0.967(3) 0.387(2) 0.0187(7) 0.056(6) Uiso 1 1 d
H21C H 1.023(4) 0.475(2) 0.0560(8) 0.067(7) Uiso 1 1 d
H23 H 0.918(3) 0.6711(16) 0.0722(6) 0.037(5) Uiso 1 1 d
H24 H 0.856(4) 0.8566(19) 0.0861(7) 0.063(7) Uiso 1 1 d
H25 H 0.553(3) 0.9396(18) 0.0742(6) 0.050(6) Uiso 1 1 d
H26 H 0.294(3) 0.8301(18) 0.0460(6) 0.051(6) Uiso 1 1 d
H27 H 0.342(3) 0.6450(14) 0.0314(5) 0.033(4) Uiso 1 1 d
H28A H 0.536(3) 0.3712(18) -0.0133(6) 0.049(5) Uiso 1 1 d
H28B H 0.555(4) 0.4904(19) -0.0270(8) 0.064(7) Uiso 1 1 d
H28C H 0.373(3) 0.4579(15) 0.0011(6) 0.036(4) Uiso 1 1 d
H29A H 0.848(3) 0.2410(14) 0.0724(5) 0.032(4) Uiso 1 1 d
H29B H 0.683(3) 0.2467(14) 0.0356(5) 0.034(4) Uiso 1 1 d
H29C H 0.672(3) 0.1469(15) 0.0677(5) 0.032(4) Uiso 1 1 d
H30A H 0.325(3) 0.2998(14) 0.0461(6) 0.033(4) Uiso 1 1 d
H30B H 0.308(3) 0.1899(16) 0.0719(5) 0.036(4) Uiso 1 1 d
H30C H 0.227(3) 0.3004(15) 0.0913(6) 0.035(4) Uiso 1 1 d

loop_
_atom_site_aniso_label
_atom_site_aniso_U_11
_atom_site_aniso_U_22
_atom_site_aniso_U_33
_atom_site_aniso_U_23
_atom_site_aniso_U_13
_atom_site_aniso_U_12
Si 0.01967(15) 0.02617(18) 0.02164(16) 0.00187(13) -0.00088(13) -0.00035(13)
C1 0.0213(5) 0.0211(6) 0.0240(6) -0.0024(5) -0.0014(5) 0.0029(5)
O1 0.0215(4) 0.0329(5) 0.0366(5) 0.0027(4) 0.0018(4) 0.0089(4)
C2 0.0271(6) 0.0208(6) 0.0252(6) 0.0013(5) 0.0006(5) 0.0036(5)
C3 0.0201(5) 0.0211(6) 0.0213(6) -0.0003(5) -0.0020(5) 0.0011(5)
C4 0.0208(5) 0.0218(6) 0.0221(6) -0.0015(5) -0.0019(5) 0.0004(5)
C5 0.0188(5) 0.0184(6) 0.0241(6) -0.0015(5) -0.0007(5) 0.0017(5)
C6 0.0200(5) 0.0253(7) 0.0245(6) -0.0023(5) 0.0008(5) 0.0053(5)
C7 0.0161(5) 0.0219(6) 0.0255(6) 0.0000(5) -0.0004(4) 0.0006(4)
O7 0.0326(5) 0.0213(4) 0.0309(5) 0.0005(4) -0.0007(4) 0.0061(4)
C8 0.0177(5) 0.0181(5) 0.0235(6) 0.0015(5) 0.0016(4) 0.0002(4)
C9 0.0179(5) 0.0177(5) 0.0223(6) -0.0002(5) 0.0009(4) 0.0009(5)
C10 0.0174(5) 0.0196(6) 0.0229(6) 0.0001(5) 0.0013(5) 0.0020(4)
C11 0.0268(6) 0.0190(6) 0.0264(6) -0.0013(5) -0.0016(5) 0.0054(5)
C12 0.0331(6) 0.0195(6) 0.0281(6) -0.0028(5) -0.0029(6) 0.0016(6)
C13 0.0233(5) 0.0218(6) 0.0213(6) -0.0016(5) -0.0006(5) -0.0004(5)
C14 0.0178(5) 0.0179(6) 0.0239(6) 0.0009(5) 0.0019(5) -0.0022(4)
C15 0.0241(6) 0.0212(6) 0.0239(6) 0.0028(5) -0.0002(5) -0.0012(5)
C16 0.0288(6) 0.0260(7) 0.0257(7) 0.0025(5) -0.0033(5) 0.0002(5)
C17 0.0266(6) 0.0245(6) 0.0247(6) 0.0004(5) -0.0024(5) -0.0021(5)
C18 0.0360(7) 0.0254(6) 0.0313(7) 0.0005(6) -0.0076(6) -0.0002(6)
N18 0.0552(8) 0.0362(7) 0.0346(7) -0.0082(6) -0.0090(6) 0.0024(7)
C19 0.0250(6) 0.0377(8) 0.0279(7) -0.0043(6) 0.0037(6) 0.0006(6)
C20 0.0174(5) 0.0214(6) 0.0331(7) 0.0008(5) 0.0009(5) 0.0011(5)
O20 0.0326(5) 0.0368(6) 0.0345(6) 0.0029(4) 0.0090(4) -0.0065(4)
C21 0.0243(6) 0.0431(9) 0.0378(8) 0.0107(7) 0.0043(6) 0.0036(6)
C22 0.0337(7) 0.0268(7) 0.0210(6) 0.0031(5) -0.0007(5) -0.0040(6)
C23 0.0423(9) 0.0383(8) 0.0329(8) 0.0014(6) -0.0060(7) -0.0087(7)
C24 0.0707(12) 0.0367(9) 0.0338(8) -0.0029(7) -0.0072(8) -0.0213(9)
C25 0.0856(14) 0.0258(8) 0.0311(8) 0.0015(6) 0.0015(9) -0.0033(9)
C26 0.0591(11) 0.0332(8) 0.0418(9) 0.0073(7) -0.0018(8) 0.0120(8)
C27 0.0379(8) 0.0281(7) 0.0374(8) 0.0039(6) -0.0040(7) -0.0003(6)
C28 0.0314(7) 0.0350(8) 0.0228(6) -0.0007(6) -0.0023(6) -0.0009(6)
C29 0.0327(7) 0.0262(7) 0.0231(6) -0.0033(5) 0.0008(5) 0.0050(6)
C30 0.0257(6) 0.0268(7) 0.0276(6) -0.0005(5) -0.0059(6) -0.0022(5)

loop_
_atom_type_symbol
_atom_type_description
_atom_type_scat_dispersion_real
_atom_type_scat_dispersion_imag
_atom_type_scat_source
C C 0.0033 0.0016 'International Tables Vol C Tables 4.2.6.8 and 6.1.1.4'
H H 0.0000 0.0000 'International Tables Vol C Tables 4.2.6.8 and 6.1.1.4'
N N 0.0061 0.0033 'International Tables Vol C Tables 4.2.6.8 and 6.1.1.4'
O O 0.0106 0.0060 'International Tables Vol C Tables 4.2.6.8 and 6.1.1.4'
Si Si 0.0817 0.0704 'International Tables Vol C Tables 4.2.6.8 and 6.1.1.4'

loop_
_geom_angle_atom_site_label_1
_geom_angle_atom_site_label_2
_geom_angle_atom_site_label_3
_geom_angle
C21 Si C28 108.99(7)
C21 Si C22 108.67(7)
C28 Si C22 107.60(7)
C21 Si C3 109.32(6)
C28 Si C3 115.50(6)
C22 Si C3 106.56(6)
O1 C1 C2 121.89(12)
O1 C1 C10 120.39(12)
C2 C1 C10 117.72(10)
C1 C2 C3 114.29(11)
C1 C2 H2A 105.0(10)
C3 C2 H2A 113.3(10)
C1 C2 H2B 108.0(11)
C3 C2 H2B 111.1(11)
H2A C2 H2B 104.5(15)
C2 C3 C4 110.06(10)
C2 C3 Si 110.29(8)
C4 C3 Si 119.46(9)
C2 C3 H3 107.9(9)
C4 C3 H3 107.1(9)
Si C3 H3 101.1(9)
C29 C4 C30 107.05(11)
C29 C4 C3 111.00(11)
C30 C4 C3 111.95(10)
C29 C4 C5 109.38(10)
C30 C4 C5 107.95(10)
C3 C4 C5 109.43(10)
C6 C5 C4 112.88(10)
C6 C5 C10 110.77(10)
C4 C5 C10 113.60(10)
C6 C5 H5 107.3(9)
C4 C5 H5 104.9(9)
C10 C5 H5 106.8(9)
C7 C6 C5 111.84(10)
C7 C6 H6A 107.6(11)
C5 C6 H6A 107.8(11)
C7 C6 H6B 107.4(10)
C5 C6 H6B 111.3(10)
H6A C6 H6B 110.8(15)
O7 C7 C8 124.05(12)
O7 C7 C6 122.13(12)
C8 C7 C6 113.83(11)
C14 C8 C7 122.32(11)
C14 C8 C9 123.76(11)
C7 C8 C9 113.75(10)
C8 C9 C11 113.35(10)
C8 C9 C10 108.62(10)
C11 C9 C10 114.20(10)
C8 C9 H9 107.2(9)
C11 C9 H9 105.8(9)
C10 C9 H9 107.2(8)
C20 C10 C1 105.07(10)
C20 C10 C9 111.95(10)
C1 C10 C9 108.82(10)
C20 C10 C5 108.07(10)
C1 C10 C5 111.73(10)
C9 C10 C5 111.07(9)
C12 C11 C9 110.72(11)
C12 C11 H11A 107.3(10)
C9 C11 H11A 108.5(10)
C12 C11 H11B 110.6(9)
C9 C11 H11B 110.1(9)
H11A C11 H11B 109.5(14)
C13 C12 C11 111.22(11)
C13 C12 H12A 108.7(10)
C11 C12 H12A 110.7(10)
C13 C12 H12B 109.1(9)
C11 C12 H12B 111.0(9)
H12A C12 H12B 106.0(14)
C14 C13 C12 111.30(10)
C14 C13 C19 109.80(11)
C12 C13 C19 111.41(12)
C14 C13 C17 99.57(10)
C12 C13 C17 112.99(11)
C19 C13 C17 111.20(10)
C8 C14 C15 128.21(11)
C8 C14 C13 122.06(11)
C15 C14 C13 109.35(10)
C14 C15 C16 105.54(11)
C14 C15 H15A 106.2(10)
C16 C15 H15A 112.8(10)
C14 C15 H15B 110.1(11)
C16 C15 H15B 112.4(10)
H15A C15 H15B 109.5(14)
C15 C16 C17 103.68(10)
C15 C16 H16A 110.8(10)
C17 C16 H16A 111.9(10)
C15 C16 H16B 112.1(10)
C17 C16 H16B 112.1(10)
H16A C16 H16B 106.3(14)
C18 C17 C16 114.88(12)
C18 C17 C13 113.15(11)
C16 C17 C13 104.31(10)
C18 C17 H17 109.2(10)
C16 C17 H17 108.6(10)
C13 C17 H17 106.3(10)
N18 C18 C17 179.22(16)
C13 C19 H19A 109.0(11)
C13 C19 H19B 105.6(12)
H19A C19 H19B 113.9(16)
C13 C19 H19C 111.8(10)
H19A C19 H19C 109.5(15)
H19B C19 H19C 107.0(15)
O20 C20 C10 125.99(12)
O20 C20 H20 118.5(10)
C10 C20 H20 115.5(10)
Si C21 H21A 111.7(13)
Si C21 H21B 109.5(14)
H21A C21 H21B 105.8(18)
Si C21 H21C 104.8(14)
H21A C21 H21C 111.8(19)
H21B C21 H21C 113.4(19)
C23 C22 C27 117.25(14)
C23 C22 Si 121.86(12)
C27 C22 Si 120.89(11)
C24 C23 C22 121.30(17)
C24 C23 H23 121.3(12)
C22 C23 H23 117.4(12)
C25 C24 C23 120.28(17)
C25 C24 H24 118.5(15)
C23 C24 H24 121.1(15)
C24 C25 C26 119.79(16)
C24 C25 H25 119.1(13)
C26 C25 H25 121.1(13)
C25 C26 C27 119.97(18)
C25 C26 H26 120.2(14)
C27 C26 H26 119.9(14)
C26 C27 C22 121.38(16)
C26 C27 H27 119.1(10)
C22 C27 H27 119.5(10)
Si C28 H28A 115.0(12)
Si C28 H28B 110.6(15)
H28A C28 H28B 105.1(18)
Si C28 H28C 112.1(11)
H28A C28 H28C 105.9(16)
H28B C28 H28C 107.6(19)
C4 C29 H29A 110.9(10)
C4 C29 H29B 108.0(10)
H29A C29 H29B 108.1(14)
C4 C29 H29C 107.7(11)
H29A C29 H29C 112.0(15)
H29B C29 H29C 110.1(14)
C4 C30 H30A 111.8(11)
C4 C30 H30B 111.4(11)
H30A C30 H30B 107.7(14)
C4 C30 H30C 113.5(10)
H30A C30 H30C 107.3(15)
H30B C30 H30C 104.7(15)

loop_
_geom_bond_atom_site_label_1
_geom_bond_atom_site_label_2
_geom_bond_distance
Si C21 1.8669(15)
Si C28 1.8676(15)
Si C22 1.8835(15)
Si C3 1.9175(13)
C1 O1 1.2167(17)
C1 C2 1.5057(18)
C1 C10 1.5309(17)
C2 C3 1.5456(18)
C2 H2A 0.934(17)
C2 H2B 0.953(19)
C3 C4 1.5597(18)
C3 H3 0.995(17)
C4 C29 1.5332(18)
C4 C30 1.5452(18)
C4 C5 1.5686(18)
C5 C6 1.5459(16)
C5 C10 1.5825(17)
C5 H5 1.030(17)
C6 C7 1.5131(18)
C6 H6A 0.863(18)
C6 H6B 0.949(17)
C7 O7 1.2180(16)
C7 C8 1.4844(17)
C8 C14 1.3383(18)
C8 C9 1.5263(17)
C9 C11 1.5394(17)
C9 C10 1.5642(17)
C9 H9 0.992(15)
C10 C20 1.5268(17)
C11 C12 1.5288(19)
C11 H11A 0.998(18)
C11 H11B 0.970(17)
C12 C13 1.5276(18)
C12 H12A 1.022(19)
C12 H12B 0.991(17)
C13 C14 1.5183(17)
C13 C19 1.5415(18)
C13 C17 1.5567(17)
C14 C15 1.5172(17)
C15 C16 1.5404(19)
C15 H15A 0.968(17)
C15 H15B 0.930(19)
C16 C17 1.5447(19)
C16 H16A 0.988(18)
C16 H16B 0.957(16)
C17 C18 1.470(2)
C17 H17 0.984(18)
C18 N18 1.141(2)
C19 H19A 0.97(2)
C19 H19B 0.95(2)
C19 H19C 1.006(18)
C20 O20 1.1949(18)
C20 H20 0.986(17)
C21 H21A 0.95(2)
C21 H21B 0.98(2)
C21 H21C 1.00(2)
C22 C23 1.394(2)
C22 C27 1.403(2)
C23 C24 1.393(3)
C23 H23 0.94(2)
C24 C25 1.379(3)
C24 H24 0.88(3)
C25 C26 1.381(3)
C25 H25 0.97(2)
C26 C27 1.392(2)
C26 H26 0.92(2)
C27 H27 0.966(19)
C28 H28A 0.98(2)
C28 H28B 0.93(3)
C28 H28C 0.989(19)
C29 H29A 1.009(19)
C29 H29B 0.986(18)
C29 H29C 0.964(18)
C30 H30A 0.972(18)
C30 H30B 0.982(19)
C30 H30C 1.008(18)

loop_
_cod_related_entry_id
_cod_related_entry_database
_cod_related_entry_code
1 ChemSpider 10025217
